data_2000057
loop_
_publ_author_name
'Averbuch-Pouchot, M. T.'
'Durif, A.'
'Guitel, J. C.'

_publ_section_title
;
 Structures of glycine monophosphate and glycine cyclo-triphosphate
;
_journal_issue 1
_journal_name_full
;
 Acta Crystallographica, Section C: Crystal Structure Communications
;
_journal_page_first 99
_journal_page_last 102
_journal_paper_doi 10.1107/s0108270187008539
_journal_volume 44
_journal_year 1988
_chemical_formula_sum 'C6 H18 N3 O15 P3'
_space_group_IT_number 14
_symmetry_cell_setting monoclinic
_symmetry_space_group_name_Hall '-P 2ybc'
_symmetry_space_group_name_H-M 'P 1 21/c 1'
_cell_angle_alpha 90
_cell_angle_beta 100.47(5)
_cell_angle_gamma 90
_cell_formula_units_Z 4
_cell_length_a 12.223(8)
_cell_length_b 14.52(1)
_cell_length_c 10.229(7)
_cell_volume 1785.196
_diffrn_ambient_temperature ?
_exptl_crystal_colour colorless
_exptl_crystal_density_diffrn 1.73
_refine_ls_R_factor_gt 0.03
_refine_ls_wR_factor_gt 0.03
_cod_original_sg_symbol_H-M 'P 21/c'
_cod_database_code 2000057

loop_
_symmetry_equiv_pos_site_id
_symmetry_equiv_pos_as_xyz
1 x,y,z
2 -x,1/2+y,1/2-z
3 -x,-y,-z
4 x,-1/2-y,-1/2+z

loop_
_atom_site_label
_atom_site_type_symbol
_atom_site_fract_x
_atom_site_fract_y
_atom_site_fract_z
P1 P 0.62041(5) 0.40452(4) 0.29324(5)
P2 P 0.84764(5) 0.39627(4) 0.25874(6)
P3 P 0.73593(4) 0.57085(4) 0.24603(5)
O1 O 0.6175(2) 0.3597(1) 0.4219(2)
O2 O 0.5200(1) 0.4035(1) 0.1884(2)
O3 O 0.7198(2) 0.3632(1) 0.2275(2)
O4 O 0.9043(2) 0.3554(1) 0.1570(25)
O5 O 0.8926(2) 0.3860(2) 0.3987(2)
O6 O 0.8331(1) 0.5031(1) 0.2228(2)
O7 O 0.6728(1) 0.5971(1) 0.1158(2)
O8 O 0.7848(1) 0.6436(1) 0.3412(1)
O9 O 0.6626(1) 0.5080(1) 0.3247(1)
O10 O 0.6767(2) 0.6936(1) 0.6091(2)
O11 O 0.8172(2) 0.5973(1) 0.6012(2)
C1 C 0.7473(2) 0.6422(2) 0.6613(2)
C2 C 0.7678(2) 0.6216(2) 0.8078(2)
N1 N 0.6926(2) 0.6765(1) 0.8731(2)
O12 O 0.4892(2) 0.6943(1) 0.3197(2)
O13 O 0.3626(2) 0.5862(1) 0.3327(2)
C3 C 0.4242(2) 0.6380(2) 0.2696(2)
C4 C 0.4022(2) 0.6182(2) 0.1229(2)
N2 N 0.4663(2) 0.6821(1) 0.0550(2)
O14 O 0.9664(2) 0.8196(1) 0.5972(2)
O15 O 1.1088(2) 0.9124(2) 0.5832(2)
C5 C 1.0427(2) 0.8667(2) 0.6473(2)
C6 C 1.0752(2) 0.8822(2) 0.7939(2)
N3 N 1.0138(2) 0.8205(4) 0.8689(2)
H1 H 0.803(3) 0.609(3) 0.515(3)
H2 H 0.758(2) 0.560(2) 0.824(3)
H3 H 0.842(2) 0.635(2) 0.845(3)
H4 H 0.700(2) 0.663(2) 0.957(3)
H5 H 0.707(3) 0.740(2) 0.867(3)
H6 H 0.622(2) 0.665(2) 0.839(3)
H7 H 0.372(3) 0.607(3) 0.414(4)
H8 H 0.428(2) 0.557(2) 0.109(3)
H9 H 0.331(2) 0.630(2) 0.092(3)
H10 H 0.464(2) 0.665(2) -0.029(3)
H11 H 0.538(2) 0.676(2) 0.089(3)
H12 H 0.448(3) 0.743(2) 0.064(3)
H13 H 1.097(3) 0.906(3) 0.506(4)
H14 H 1.062(2) 0.945(2) 0.814(3)
H15 H 1.153(2) 0.864(2) 0.828(3)
H16 H 0.937(2) 0.830(2) 0.845(3)
H17 H 1.035(3) 0.835(2) 0.957(3)
H18 H 1.032(3) 0.756(2) 0.858(3)

loop_
_atom_type_symbol
_atom_type_radius_bond
C 0.68
H 0.23
N 0.68
O 0.68
P 1.05
